data_4346626
loop_
_publ_author_name
'Seow, Celestine'
'Yim, Wai-Leung'
'Li, Yongxin'
'Ganguly, Rakesh'
'So, Cheuk-Wai'

_publ_section_title
;
 Synthesis of an N-Heterocyclic-Carbene-Stabilized Siladiimide.
;
_journal_issue 1
_journal_name_full 'Inorganic chemistry'
_journal_page_first 4
_journal_page_last 6
_journal_paper_doi 10.1021/acs.inorgchem.5b01818
_journal_volume 55
_journal_year 2016
_chemical_formula_sum 'C55 H78 N4 O Si'
_chemical_formula_weight 839.30
_space_group_crystal_system orthorhombic
_space_group_IT_number 33
_space_group_name_Hall 'P 2c -2n'
_space_group_name_H-M_alt 'P n a 21'
_atom_sites_solution_hydrogens geom
_cell_angle_alpha 90
_cell_angle_beta 90
_cell_angle_gamma 90
_cell_formula_units_Z 4
_cell_length_a 19.024(4)
_cell_length_b 18.708(4)
_cell_length_c 14.086(3)
_cell_measurement_reflns_used 1726
_cell_measurement_temperature 103.(2)
_cell_measurement_theta_max 18.7298
_cell_measurement_theta_min 2.4263
_cell_volume 5013.2(18)
_computing_cell_refinement 'SAINT V8.34A (Bruker AXS Inc., 2013)'
_computing_data_reduction 'SAINT V8.34A (Bruker AXS Inc., 2013)'
_computing_structure_refinement 'SHELXL-2013 (Sheldrick, 2013)'
_diffrn_ambient_temperature 103.(2)
_diffrn_detector_area_resol_mean 8.3333
_diffrn_measured_fraction_theta_full 0.997
_diffrn_measured_fraction_theta_max 0.997
_diffrn_radiation_wavelength 0.71073
_diffrn_reflns_av_R_equivalents 0.1634
_diffrn_reflns_av_unetI/netI 0.2283
_diffrn_reflns_limit_h_max 22
_diffrn_reflns_limit_h_min -22
_diffrn_reflns_limit_k_max 22
_diffrn_reflns_limit_k_min -18
_diffrn_reflns_limit_l_max 16
_diffrn_reflns_limit_l_min -16
_diffrn_reflns_number 43439
_diffrn_reflns_theta_full 25.37
_diffrn_reflns_theta_max 25.37
_diffrn_reflns_theta_min 2.40
_exptl_absorpt_coefficient_mu 0.088
_exptl_absorpt_correction_T_max 1.00
_exptl_absorpt_correction_T_min 0.81
_exptl_absorpt_correction_type multi-scan
_exptl_absorpt_process_details 'SADABS V2012/1 (Bruker AXS Inc.)'
_exptl_crystal_colour yellow
_exptl_crystal_density_diffrn 1.112
_exptl_crystal_density_method 'not measured'
_exptl_crystal_description plate
_exptl_crystal_F_000 1832
_exptl_crystal_size_max 0.400
_exptl_crystal_size_mid 0.300
_exptl_crystal_size_min 0.010
_refine_diff_density_max 0.392
_refine_diff_density_min -0.304
_refine_ls_abs_structure_details
;
Flack x determined using 1423 quotients [(I+)-(I-)]/[(I+)+(I-)]
(Parsons and Flack (2004), Acta Cryst. A60, s61).
;
_refine_ls_abs_structure_Flack 0.03(16)
_refine_ls_extinction_method none
_refine_ls_goodness_of_fit_ref 0.809
_refine_ls_hydrogen_treatment constr
_refine_ls_matrix_type full
_refine_ls_number_parameters 566
_refine_ls_number_reflns 9071
_refine_ls_number_restraints 1
_refine_ls_restrained_S_all 0.809
_refine_ls_R_factor_all 0.1470
_refine_ls_R_factor_gt 0.0516
_refine_ls_shift/su_max 0.000
_refine_ls_shift/su_mean 0.000
_refine_ls_structure_factor_coef Fsqd
_refine_ls_weighting_details 'w=1/[\s^2^(Fo^2^)+(0.0130P)^2^] where P=(Fo^2^+2Fc^2^)/3'
_refine_ls_weighting_scheme calc
_refine_ls_wR_factor_gt 0.0803
_refine_ls_wR_factor_ref 0.0993
_reflns_number_gt 4322
_reflns_number_total 9071
_reflns_threshold_expression 'I > 2\s(I)'
_cod_data_source_file ic5b01818_si_001.cif
_cod_data_source_block I
_cod_database_code 4346626

loop_
_space_group_symop_operation_xyz
'x, y, z'
'-x, -y, z+1/2'
'x+1/2, -y+1/2, z'
'-x+1/2, y+1/2, z+1/2'

loop_
_atom_site_type_symbol
_atom_site_label
_atom_site_fract_x
_atom_site_fract_y
_atom_site_fract_z
_atom_site_U_iso_or_equiv
_atom_site_adp_type
_atom_site_calc_flag
_atom_site_refinement_flags_adp
_atom_site_refinement_flags_posn
_atom_site_occupancy
C C1 0.6553(3) 0.7317(3) 0.6306(4) 0.0173(15) Uani d . . 1
C C2 0.6336(3) 0.6630(3) 0.5998(4) 0.0151(15) Uani d . . 1
C C3 0.6629(3) 0.6327(3) 0.5063(4) 0.0211(15) Uani d . . 1
H H3 0.7122 0.6505 0.4996 0.025 Uiso calc U R 1
C C4 0.6658(3) 0.5509(3) 0.5023(4) 0.0274(16) Uani d . . 1
H H4A 0.6921 0.5329 0.5571 0.041 Uiso calc U R 1
H H4B 0.6892 0.5359 0.4436 0.041 Uiso calc U R 1
H H4C 0.6179 0.5317 0.5037 0.041 Uiso calc U R 1
C C5 0.6212(3) 0.6611(4) 0.4214(4) 0.0315(18) Uani d . . 1
H H5A 0.6399 0.6404 0.3627 0.047 Uiso calc U R 1
H H5B 0.6254 0.7133 0.4189 0.047 Uiso calc U R 1
H H5C 0.5716 0.6479 0.4283 0.047 Uiso calc U R 1
C C6 0.5861(3) 0.6235(3) 0.6541(4) 0.0210(15) Uani d . . 1
H H6 0.5724 0.5772 0.6332 0.025 Uiso calc U R 1
C C7 0.5583(3) 0.6504(3) 0.7384(4) 0.0226(16) Uani d . . 1
H H7 0.5249 0.6238 0.7739 0.027 Uiso calc U R 1
C C8 0.5807(3) 0.7172(3) 0.7693(4) 0.0184(15) Uani d . . 1
H H8 0.5623 0.7354 0.8271 0.022 Uiso calc U R 1
C C9 0.6286(3) 0.7583(3) 0.7194(4) 0.0161(15) Uani d . . 1
C C10 0.6570(3) 0.8278(3) 0.7595(4) 0.0198(16) Uani d . . 1
H H10 0.6704 0.859 0.7048 0.024 Uiso calc U R 1
C C11 0.7245(3) 0.8123(3) 0.8173(4) 0.0301(18) Uani d . . 1
H H11A 0.7138 0.7782 0.8681 0.045 Uiso calc U R 1
H H11B 0.7421 0.8569 0.8451 0.045 Uiso calc U R 1
H H11C 0.7604 0.792 0.7753 0.045 Uiso calc U R 1
C C12 0.6049(3) 0.8694(3) 0.8209(4) 0.0330(18) Uani d . . 1
H H12A 0.5588 0.8701 0.7897 0.05 Uiso calc U R 1
H H12B 0.6217 0.9185 0.8294 0.05 Uiso calc U R 1
H H12C 0.6006 0.8462 0.883 0.05 Uiso calc U R 1
C C13 0.6540(3) 0.8878(3) 0.3466(4) 0.0198(16) Uani d . . 1
C C14 0.6469(3) 0.8766(3) 0.2468(4) 0.0239(16) Uani d . . 1
C C15 0.6941(3) 0.8236(4) 0.1949(4) 0.0268(17) Uani d . . 1
H H15 0.7379 0.8172 0.2333 0.032 Uiso calc U R 1
C C16 0.7156(3) 0.8491(4) 0.0949(4) 0.043(2) Uani d . . 1
H H16A 0.7514 0.8169 0.069 0.064 Uiso calc U R 1
H H16B 0.7348 0.8976 0.0989 0.064 Uiso calc U R 1
H H16C 0.6744 0.8491 0.0532 0.064 Uiso calc U R 1
C C17 0.6574(3) 0.7512(4) 0.1885(5) 0.048(2) Uani d . . 1
H H17A 0.6503 0.7321 0.2525 0.071 Uiso calc U R 1
H H17B 0.6865 0.7181 0.1517 0.071 Uiso calc U R 1
H H17C 0.6118 0.7571 0.1571 0.071 Uiso calc U R 1
C C18 0.5939(3) 0.9117(3) 0.1973(4) 0.0288(17) Uani d . . 1
H H18 0.589 0.9032 0.1311 0.035 Uiso calc U R 1
C C19 0.5490(3) 0.9580(4) 0.2408(5) 0.0342(19) Uani d . . 1
H H19 0.5131 0.9811 0.2054 0.041 Uiso calc U R 1
C C20 0.5559(3) 0.9712(3) 0.3377(5) 0.0299(17) Uani d . . 1
H H20 0.5248 1.0039 0.3678 0.036 Uiso calc U R 1
C C21 0.6079(3) 0.9372(4) 0.3916(4) 0.0247(17) Uani d . . 1
C C22 0.6116(3) 0.9515(3) 0.4975(4) 0.0264(16) Uani d . . 1
H H22 0.6607 0.9408 0.5187 0.032 Uiso calc U R 1
C C23 0.5957(3) 1.0288(4) 0.5246(5) 0.047(2) Uani d . . 1
H H23A 0.6219 1.0611 0.4827 0.07 Uiso calc U R 1
H H23B 0.6098 1.0372 0.5906 0.07 Uiso calc U R 1
H H23C 0.5452 1.0378 0.5178 0.07 Uiso calc U R 1
C C24 0.5617(3) 0.8988(4) 0.5494(4) 0.038(2) Uani d . . 1
H H24A 0.5634 0.9078 0.6179 0.057 Uiso calc U R 1
H H24B 0.5767 0.8496 0.5367 0.057 Uiso calc U R 1
H H24C 0.5136 0.9056 0.5264 0.057 Uiso calc U R 1
C C25 0.8279(3) 0.8211(3) 0.5093(4) 0.0146(14) Uani d . . 1
C C26 0.9406(3) 0.7974(3) 0.5452(4) 0.0190(16) Uani d . . 1
H H26 0.9824 0.7713 0.5583 0.023 Uiso calc U R 1
C C27 0.9333(3) 0.8698(3) 0.5438(4) 0.0174(15) Uani d . . 1
H H27 0.9691 0.9041 0.5556 0.021 Uiso calc U R 1
C C28 0.8381(3) 0.9558(3) 0.5050(4) 0.0168(14) Uani d . . 1
C C29 0.8431(3) 0.9822(3) 0.4118(4) 0.0187(15) Uani d . . 1
C C30 0.8709(3) 0.9371(3) 0.3307(4) 0.0269(17) Uani d . . 1
H H30 0.864 0.8858 0.3484 0.032 Uiso calc U R 1
C C31 0.8299(3) 0.9504(3) 0.2393(4) 0.0343(18) Uani d . . 1
H H31A 0.8398 0.9987 0.2161 0.051 Uiso calc U R 1
H H31B 0.7794 0.9456 0.2519 0.051 Uiso calc U R 1
H H31C 0.844 0.9154 0.1912 0.051 Uiso calc U R 1
C C32 0.9493(3) 0.9487(4) 0.3165(5) 0.037(2) Uani d . . 1
H H32A 0.9578 0.9984 0.2973 0.056 Uiso calc U R 1
H H32B 0.9666 0.9164 0.267 0.056 Uiso calc U R 1
H H32C 0.9741 0.939 0.3761 0.056 Uiso calc U R 1
C C33 0.8247(3) 1.0537(3) 0.3976(4) 0.0249(17) Uani d . . 1
H H33 0.8294 1.0742 0.3363 0.03 Uiso calc U R 1
C C34 0.8002(3) 1.0945(4) 0.4712(4) 0.0291(18) Uani d . . 1
H H34 0.7867 1.1427 0.46 0.035 Uiso calc U R 1
C C35 0.7946(3) 1.0659(3) 0.5629(4) 0.0244(17) Uani d . . 1
H H35 0.7776 1.0952 0.613 0.029 Uiso calc U R 1
C C36 0.8133(3) 0.9962(3) 0.5816(4) 0.0181(15) Uani d . . 1
C C37 0.8119(3) 0.9674(4) 0.6823(4) 0.0268(17) Uani d . . 1
H H37 0.8067 0.9143 0.6796 0.032 Uiso calc U R 1
C C38 0.8818(3) 0.9854(4) 0.7330(5) 0.040(2) Uani d . . 1
H H38A 0.921 0.9635 0.6984 0.06 Uiso calc U R 1
H H38B 0.8806 0.9666 0.7979 0.06 Uiso calc U R 1
H H38C 0.8882 1.0373 0.7347 0.06 Uiso calc U R 1
C C39 0.7508(3) 0.9984(3) 0.7404(4) 0.0292(17) Uani d . . 1
H H39A 0.7592 1.0494 0.7521 0.044 Uiso calc U R 1
H H39B 0.7475 0.9732 0.8012 0.044 Uiso calc U R 1
H H39C 0.7068 0.9925 0.7052 0.044 Uiso calc U R 1
C C40 0.8658(2) 0.6928(3) 0.5094(4) 0.0159(14) Uani d . . 1
C C41 0.8715(3) 0.6666(3) 0.4160(4) 0.0184(15) Uani d . . 1
C C42 0.8857(3) 0.7157(3) 0.3317(4) 0.0247(16) Uani d . . 1
H H42 0.8675 0.7642 0.3482 0.03 Uiso calc U R 1
C C43 0.8465(3) 0.6903(3) 0.2422(4) 0.042(2) Uani d . . 1
H H43A 0.8443 0.7294 0.196 0.063 Uiso calc U R 1
H H43B 0.7987 0.6756 0.2594 0.063 Uiso calc U R 1
H H43C 0.8716 0.6497 0.2142 0.063 Uiso calc U R 1
C C44 0.9641(3) 0.7226(4) 0.3130(5) 0.042(2) Uani d . . 1
H H44A 0.9871 0.7434 0.3688 0.062 Uiso calc U R 1
H H44B 0.9718 0.7536 0.2579 0.062 Uiso calc U R 1
H H44C 0.984 0.6752 0.3003 0.062 Uiso calc U R 1
C C45 0.8673(3) 0.5929(4) 0.4043(4) 0.0273(17) Uani d . . 1
H H45 0.8712 0.5732 0.3424 0.033 Uiso calc U R 1
C C46 0.8575(3) 0.5474(3) 0.4815(5) 0.0290(17) Uani d . . 1
H H46 0.855 0.4972 0.4719 0.035 Uiso calc U R 1
C C47 0.8515(3) 0.5754(3) 0.5724(4) 0.0228(16) Uani d . . 1
H H47 0.8445 0.5441 0.6247 0.027 Uiso calc U R 1
C C48 0.8555(3) 0.6487(3) 0.5881(4) 0.0168(15) Uani d . . 1
C C49 0.8512(3) 0.6783(3) 0.6893(4) 0.0230(16) Uani d . . 1
H H49 0.8373 0.7298 0.6858 0.028 Uiso calc U R 1
C C50 0.9226(3) 0.6733(3) 0.7374(4) 0.0321(17) Uani d . . 1
H H50A 0.9354 0.6229 0.7456 0.048 Uiso calc U R 1
H H50B 0.9205 0.6966 0.7996 0.048 Uiso calc U R 1
H H50C 0.9581 0.6971 0.698 0.048 Uiso calc U R 1
C C51 0.7963(3) 0.6381(3) 0.7497(4) 0.0282(17) Uani d . . 1
H H51A 0.8117 0.5886 0.7594 0.042 Uiso calc U R 1
H H51B 0.7509 0.6383 0.7168 0.042 Uiso calc U R 1
H H51C 0.7913 0.6618 0.8114 0.042 Uiso calc U R 1
C C52 0.9090(4) 0.8493(6) -0.0540(7) 0.096(4) Uani d . . 1
H H52A 0.9032 0.8254 -0.1163 0.115 Uiso calc U R 1
H H52B 0.8622 0.8656 -0.0322 0.115 Uiso calc U R 1
C C53 0.9391(6) 0.7984(6) 0.0156(7) 0.115(4) Uani d . . 1
H H53A 0.948 0.7513 -0.014 0.137 Uiso calc U R 1
H H53B 0.9073 0.7921 0.0706 0.137 Uiso calc U R 1
C C54 1.0079(5) 0.8341(5) 0.0457(6) 0.081(3) Uani d . . 1
H H54A 1.0162 0.8284 0.1146 0.097 Uiso calc U R 1
H H54B 1.0484 0.814 0.0104 0.097 Uiso calc U R 1
C C55 0.9960(4) 0.9114(5) 0.0202(6) 0.074(3) Uani d . . 1
H H55A 0.9702 0.9363 0.0715 0.088 Uiso calc U R 1
H H55B 1.0413 0.9361 0.0094 0.088 Uiso calc U R 1
N N1 0.7050(2) 0.7700(2) 0.5819(3) 0.0174(12) Uani d . . 1
N N2 0.7082(2) 0.8540(3) 0.3957(3) 0.0177(13) Uani d . . 1
N N3 0.8636(2) 0.8837(3) 0.5219(3) 0.0137(12) Uani d . . 1
N N4 0.8752(2) 0.7690(2) 0.5239(3) 0.0133(12) Uani d . . 1
O O1 0.9558(3) 0.9099(3) -0.0636(4) 0.0758(19) Uani d . . 1
Si Si1 0.72985(8) 0.81334(9) 0.49073(11) 0.0164(4) Uani d . . 1

loop_
_atom_site_aniso_label
_atom_site_aniso_U_11
_atom_site_aniso_U_22
_atom_site_aniso_U_33
_atom_site_aniso_U_12
_atom_site_aniso_U_13
_atom_site_aniso_U_23
C1 0.013(3) 0.025(4) 0.014(4) 0.003(3) -0.002(3) 0.001(3)
C2 0.013(3) 0.021(4) 0.011(3) -0.004(3) -0.001(3) -0.003(3)
C3 0.018(3) 0.027(4) 0.019(4) -0.005(3) 0.000(3) -0.003(3)
C4 0.031(4) 0.029(4) 0.022(4) -0.006(3) 0.010(3) -0.009(4)
C5 0.038(4) 0.041(5) 0.016(4) 0.003(4) -0.004(3) -0.003(3)
C6 0.017(3) 0.024(4) 0.023(4) 0.005(3) -0.008(3) 0.000(3)
C7 0.021(3) 0.028(5) 0.019(4) -0.002(3) 0.001(3) 0.004(3)
C8 0.017(3) 0.024(4) 0.014(4) 0.007(3) 0.002(3) -0.002(3)
C9 0.014(3) 0.023(4) 0.012(4) 0.000(3) -0.001(3) -0.001(3)
C10 0.017(3) 0.027(4) 0.015(4) 0.001(3) 0.001(3) -0.003(3)
C11 0.027(4) 0.036(5) 0.027(4) 0.001(3) -0.004(3) -0.004(4)
C12 0.028(4) 0.040(5) 0.031(4) 0.002(3) -0.001(3) -0.008(4)
C13 0.019(4) 0.023(4) 0.018(4) -0.007(3) -0.004(3) 0.004(3)
C14 0.027(4) 0.025(4) 0.019(4) -0.004(3) -0.003(3) -0.001(3)
C15 0.029(4) 0.039(5) 0.012(4) -0.003(4) -0.003(3) 0.001(4)
C16 0.043(5) 0.068(6) 0.018(4) -0.002(4) 0.002(4) 0.003(4)
C17 0.063(5) 0.038(5) 0.042(5) 0.006(4) 0.001(4) -0.006(4)
C18 0.036(4) 0.037(5) 0.013(4) -0.005(4) -0.003(3) 0.006(3)
C19 0.029(4) 0.048(5) 0.026(4) 0.004(4) -0.009(4) 0.015(4)
C20 0.032(4) 0.028(4) 0.030(4) 0.007(3) 0.003(3) 0.005(4)
C21 0.022(4) 0.036(5) 0.016(4) 0.002(3) -0.004(3) 0.008(3)
C22 0.020(3) 0.038(5) 0.021(4) 0.009(3) -0.003(3) -0.003(4)
C23 0.050(5) 0.047(6) 0.044(5) 0.022(4) -0.006(4) -0.016(4)
C24 0.030(4) 0.057(6) 0.027(4) 0.013(4) 0.002(3) 0.006(4)
C25 0.023(3) 0.018(4) 0.003(3) -0.001(3) 0.002(3) 0.000(3)
C26 0.016(4) 0.024(4) 0.017(4) -0.002(3) 0.000(3) -0.001(3)
C27 0.011(3) 0.024(4) 0.017(4) -0.003(3) -0.003(3) 0.003(3)
C28 0.015(3) 0.016(4) 0.020(4) -0.002(3) -0.004(3) -0.001(3)
C29 0.021(3) 0.016(4) 0.019(4) -0.001(3) 0.001(3) 0.003(3)
C30 0.035(4) 0.021(4) 0.024(4) -0.003(3) 0.007(3) 0.003(3)
C31 0.044(4) 0.037(5) 0.021(4) -0.014(4) 0.002(3) 0.000(4)
C32 0.035(4) 0.052(6) 0.025(4) 0.013(4) 0.006(4) 0.003(4)
C33 0.029(4) 0.028(5) 0.017(4) -0.003(3) 0.000(3) 0.002(3)
C34 0.032(4) 0.019(4) 0.037(5) 0.004(3) -0.013(3) 0.004(4)
C35 0.025(4) 0.019(4) 0.029(4) 0.002(3) 0.000(3) -0.003(3)
C36 0.020(4) 0.016(4) 0.018(4) -0.001(3) -0.005(3) 0.000(3)
C37 0.039(4) 0.021(4) 0.020(4) -0.001(3) 0.002(3) -0.001(3)
C38 0.039(4) 0.059(6) 0.022(4) 0.018(4) -0.011(4) -0.004(4)
C39 0.038(4) 0.030(4) 0.020(4) 0.000(3) 0.004(3) -0.008(3)
C40 0.009(3) 0.013(4) 0.026(4) 0.002(3) 0.001(3) -0.001(3)
C41 0.019(3) 0.018(4) 0.019(4) 0.002(3) -0.002(3) -0.002(3)
C42 0.040(4) 0.020(4) 0.014(4) 0.004(3) 0.003(3) -0.002(3)
C43 0.065(5) 0.038(5) 0.023(4) -0.005(4) 0.000(4) 0.007(4)
C44 0.045(5) 0.048(6) 0.032(5) -0.014(4) 0.008(4) 0.009(4)
C45 0.032(4) 0.030(5) 0.020(4) 0.003(3) -0.006(3) -0.006(4)
C46 0.033(4) 0.017(4) 0.037(5) -0.003(3) -0.002(4) 0.003(4)
C47 0.022(4) 0.025(5) 0.022(4) 0.002(3) 0.001(3) 0.005(4)
C48 0.012(3) 0.021(4) 0.018(4) 0.004(3) 0.001(3) 0.003(3)
C49 0.023(4) 0.022(4) 0.024(4) -0.001(3) 0.003(3) 0.002(3)
C50 0.029(4) 0.042(5) 0.025(4) -0.006(3) -0.004(3) -0.001(4)
C51 0.024(4) 0.038(5) 0.022(4) 0.004(3) 0.002(3) 0.004(4)
C52 0.076(7) 0.111(10) 0.101(9) -0.061(7) 0.004(6) 0.010(7)
C53 0.167(11) 0.102(10) 0.074(9) -0.032(8) -0.003(8) 0.044(7)
C54 0.084(7) 0.098(9) 0.061(7) 0.037(7) -0.008(5) 0.026(6)
C55 0.067(6) 0.109(9) 0.044(6) 0.015(6) -0.013(5) 0.016(6)
N1 0.020(3) 0.020(3) 0.013(3) -0.005(2) 0.002(2) 0.000(3)
N2 0.019(3) 0.022(3) 0.012(3) 0.003(2) -0.003(2) 0.000(3)
N3 0.014(3) 0.016(3) 0.011(3) 0.000(2) 0.001(2) -0.004(2)
N4 0.015(3) 0.010(3) 0.015(3) -0.004(2) 0.000(2) 0.001(2)
O1 0.074(4) 0.092(6) 0.061(4) 0.013(4) -0.011(4) -0.002(4)
Si1 0.0171(8) 0.0186(10) 0.0137(9) -0.0016(8) -0.0010(8) -0.0028(9)

loop_
_atom_type_symbol
_atom_type_description
_atom_type_scat_dispersion_real
_atom_type_scat_dispersion_imag
_atom_type_scat_source
C C 0.0033 0.0016 'International Tables Vol C Tables 4.2.6.8 and 6.1.1.4'
H H 0.0000 0.0000 'International Tables Vol C Tables 4.2.6.8 and 6.1.1.4'
N N 0.0061 0.0033 'International Tables Vol C Tables 4.2.6.8 and 6.1.1.4'
Si Si 0.0817 0.0704 'International Tables Vol C Tables 4.2.6.8 and 6.1.1.4'
O O 0.0106 0.0060 'International Tables Vol C Tables 4.2.6.8 and 6.1.1.4'

loop_
_geom_angle_atom_site_label_1
_geom_angle_atom_site_label_2
_geom_angle_atom_site_label_3
_geom_angle
N1 C1 C2 121.4(5)
N1 C1 C9 119.9(6)
C2 C1 C9 118.5(5)
C6 C2 C1 120.0(5)
C6 C2 C3 120.6(5)
C1 C2 C3 119.4(5)
C5 C3 C4 109.7(5)
C5 C3 C2 110.7(5)
C4 C3 C2 114.3(5)
C5 C3 H3 107.3
C4 C3 H3 107.3
C2 C3 H3 107.3
C3 C4 H4A 109.5
C3 C4 H4B 109.5
H4A C4 H4B 109.5
C3 C4 H4C 109.5
H4A C4 H4C 109.5
H4B C4 H4C 109.5
C3 C5 H5A 109.5
C3 C5 H5B 109.5
H5A C5 H5B 109.5
C3 C5 H5C 109.5
H5A C5 H5C 109.5
H5B C5 H5C 109.5
C7 C6 C2 121.4(6)
C7 C6 H6 119.3
C2 C6 H6 119.3
C8 C7 C6 118.4(6)
C8 C7 H7 120.8
C6 C7 H7 120.8
C9 C8 C7 122.9(6)
C9 C8 H8 118.6
C7 C8 H8 118.6
C8 C9 C1 118.7(6)
C8 C9 C10 121.5(5)
C1 C9 C10 119.7(5)
C9 C10 C12 114.6(5)
C9 C10 C11 109.3(5)
C12 C10 C11 109.7(5)
C9 C10 H10 107.7
C12 C10 H10 107.7
C11 C10 H10 107.7
C10 C11 H11A 109.5
C10 C11 H11B 109.5
H11A C11 H11B 109.5
C10 C11 H11C 109.5
H11A C11 H11C 109.5
H11B C11 H11C 109.5
C10 C12 H12A 109.5
C10 C12 H12B 109.5
H12A C12 H12B 109.5
C10 C12 H12C 109.5
H12A C12 H12C 109.5
H12B C12 H12C 109.5
N2 C13 C21 122.0(5)
N2 C13 C14 119.5(5)
C21 C13 C14 118.4(5)
C18 C14 C13 119.6(6)
C18 C14 C15 119.6(6)
C13 C14 C15 120.8(6)
C17 C15 C14 109.6(5)
C17 C15 C16 110.0(5)
C14 C15 C16 113.1(6)
C17 C15 H15 108.0
C14 C15 H15 108.0
C16 C15 H15 108.0
C15 C16 H16A 109.5
C15 C16 H16B 109.5
H16A C16 H16B 109.5
C15 C16 H16C 109.5
H16A C16 H16C 109.5
H16B C16 H16C 109.5
C15 C17 H17A 109.5
C15 C17 H17B 109.5
H17A C17 H17B 109.5
C15 C17 H17C 109.5
H17A C17 H17C 109.5
H17B C17 H17C 109.5
C19 C18 C14 121.9(6)
C19 C18 H18 119.0
C14 C18 H18 119.0
C18 C19 C20 119.6(6)
C18 C19 H19 120.2
C20 C19 H19 120.2
C19 C20 C21 121.2(6)
C19 C20 H20 119.4
C21 C20 H20 119.4
C20 C21 C13 119.3(6)
C20 C21 C22 119.0(5)
C13 C21 C22 121.6(5)
C21 C22 C23 113.8(5)
C21 C22 C24 108.8(5)
C23 C22 C24 111.3(5)
C21 C22 H22 107.6
C23 C22 H22 107.6
C24 C22 H22 107.6
C22 C23 H23A 109.5
C22 C23 H23B 109.5
H23A C23 H23B 109.5
C22 C23 H23C 109.5
H23A C23 H23C 109.5
H23B C23 H23C 109.5
C22 C24 H24A 109.5
C22 C24 H24B 109.5
H24A C24 H24B 109.5
C22 C24 H24C 109.5
H24A C24 H24C 109.5
H24B C24 H24C 109.5
N4 C25 N3 105.6(4)
N4 C25 Si1 128.8(4)
N3 C25 Si1 125.2(4)
C27 C26 N4 106.6(5)
C27 C26 H26 126.7
N4 C26 H26 126.7
C26 C27 N3 106.7(5)
C26 C27 H27 126.6
N3 C27 H27 126.6
C36 C28 C29 123.6(6)
C36 C28 N3 119.1(5)
C29 C28 N3 117.2(5)
C33 C29 C28 117.0(6)
C33 C29 C30 120.9(6)
C28 C29 C30 122.1(6)
C29 C30 C32 111.2(5)
C29 C30 C31 111.5(5)
C32 C30 C31 111.6(5)
C29 C30 H30 107.5
C32 C30 H30 107.5
C31 C30 H30 107.5
C30 C31 H31A 109.5
C30 C31 H31B 109.5
H31A C31 H31B 109.5
C30 C31 H31C 109.5
H31A C31 H31C 109.5
H31B C31 H31C 109.5
C30 C32 H32A 109.5
C30 C32 H32B 109.5
H32A C32 H32B 109.5
C30 C32 H32C 109.5
H32A C32 H32C 109.5
H32B C32 H32C 109.5
C34 C33 C29 120.8(6)
C34 C33 H33 119.6
C29 C33 H33 119.6
C33 C34 C35 120.6(6)
C33 C34 H34 119.7
C35 C34 H34 119.7
C36 C35 C34 121.2(6)
C36 C35 H35 119.4
C34 C35 H35 119.4
C35 C36 C28 116.8(6)
C35 C36 C37 120.7(6)
C28 C36 C37 122.4(6)
C36 C37 C39 112.2(5)
C36 C37 C38 109.9(5)
C39 C37 C38 108.8(5)
C36 C37 H37 108.6
C39 C37 H37 108.6
C38 C37 H37 108.6
C37 C38 H38A 109.5
C37 C38 H38B 109.5
H38A C38 H38B 109.5
C37 C38 H38C 109.5
H38A C38 H38C 109.5
H38B C38 H38C 109.5
C37 C39 H39A 109.5
C37 C39 H39B 109.5
H39A C39 H39B 109.5
C37 C39 H39C 109.5
H39A C39 H39C 109.5
H39B C39 H39C 109.5
C48 C40 C41 123.2(6)
C48 C40 N4 119.1(5)
C41 C40 N4 117.6(5)
C45 C41 C40 116.8(6)
C45 C41 C42 121.0(6)
C40 C41 C42 122.1(6)
C44 C42 C41 111.1(5)
C44 C42 C43 111.1(5)
C41 C42 C43 111.5(5)
C44 C42 H42 107.7
C41 C42 H42 107.7
C43 C42 H42 107.7
C42 C43 H43A 109.5
C42 C43 H43B 109.5
H43A C43 H43B 109.5
C42 C43 H43C 109.5
H43A C43 H43C 109.5
H43B C43 H43C 109.5
C42 C44 H44A 109.5
C42 C44 H44B 109.5
H44A C44 H44B 109.5
C42 C44 H44C 109.5
H44A C44 H44C 109.5
H44B C44 H44C 109.5
C41 C45 C46 121.5(6)
C41 C45 H45 119.3
C46 C45 H45 119.3
C47 C46 C45 120.0(6)
C47 C46 H46 120.0
C45 C46 H46 120.0
C46 C47 C48 120.9(6)
C46 C47 H47 119.5
C48 C47 H47 119.5
C47 C48 C40 117.7(6)
C47 C48 C49 120.2(6)
C40 C48 C49 122.2(6)
C50 C49 C48 110.2(5)
C50 C49 C51 109.2(5)
C48 C49 C51 111.9(5)
C50 C49 H49 108.5
C48 C49 H49 108.5
C51 C49 H49 108.5
C49 C50 H50A 109.5
C49 C50 H50B 109.5
H50A C50 H50B 109.5
C49 C50 H50C 109.5
H50A C50 H50C 109.5
H50B C50 H50C 109.5
C49 C51 H51A 109.5
C49 C51 H51B 109.5
H51A C51 H51B 109.5
C49 C51 H51C 109.5
H51A C51 H51C 109.5
H51B C51 H51C 109.5
O1 C52 C53 109.0(8)
O1 C52 H52A 109.9
C53 C52 H52A 109.9
O1 C52 H52B 109.9
C53 C52 H52B 109.9
H52A C52 H52B 108.3
C52 C53 C54 103.6(8)
C52 C53 H53A 111.0
C54 C53 H53A 111.0
C52 C53 H53B 111.0
C54 C53 H53B 111.0
H53A C53 H53B 109.0
C55 C54 C53 102.9(7)
C55 C54 H54A 111.2
C53 C54 H54A 111.2
C55 C54 H54B 111.2
C53 C54 H54B 111.2
H54A C54 H54B 109.1
O1 C55 C54 105.2(8)
O1 C55 H55A 110.7
C54 C55 H55A 110.7
O1 C55 H55B 110.7
C54 C55 H55B 110.7
H55A C55 H55B 108.8
C1 N1 Si1 151.1(4)
C13 N2 Si1 145.6(4)
C25 N3 C27 110.1(5)
C25 N3 C28 127.5(4)
C27 N3 C28 122.1(5)
C25 N4 C26 111.0(5)
C25 N4 C40 127.5(4)
C26 N4 C40 121.1(5)
C55 O1 C52 105.8(7)
N1 Si1 N2 147.7(2)
N1 Si1 C25 102.7(3)
N2 Si1 C25 109.5(2)

loop_
_geom_bond_atom_site_label_1
_geom_bond_atom_site_label_2
_geom_bond_distance
C1 N1 1.370(7)
C1 C2 1.419(8)
C1 C9 1.439(7)
C2 C6 1.396(8)
C2 C3 1.538(8)
C3 C5 1.530(8)
C3 C4 1.531(7)
C3 H3 1.0
C4 H4A 0.98
C4 H4B 0.98
C4 H4C 0.98
C5 H5A 0.98
C5 H5B 0.98
C5 H5C 0.98
C6 C7 1.395(8)
C6 H6 0.95
C7 C8 1.389(8)
C7 H7 0.95
C8 C9 1.385(7)
C8 H8 0.95
C9 C10 1.517(8)
C10 C12 1.528(7)
C10 C11 1.548(7)
C10 H10 1.0
C11 H11A 0.98
C11 H11B 0.98
C11 H11C 0.98
C12 H12A 0.98
C12 H12B 0.98
C12 H12C 0.98
C13 N2 1.395(7)
C13 C21 1.422(8)
C13 C14 1.427(8)
C14 C18 1.390(8)
C14 C15 1.525(8)
C15 C17 1.525(9)
C15 C16 1.544(8)
C15 H15 1.0
C16 H16A 0.98
C16 H16B 0.98
C16 H16C 0.98
C17 H17A 0.98
C17 H17B 0.98
C17 H17C 0.98
C18 C19 1.364(8)
C18 H18 0.95
C19 C20 1.393(8)
C19 H19 0.95
C20 C21 1.400(8)
C20 H20 0.95
C21 C22 1.518(8)
C22 C23 1.525(8)
C22 C24 1.553(8)
C22 H22 1.0
C23 H23A 0.98
C23 H23B 0.98
C23 H23C 0.98
C24 H24A 0.98
C24 H24B 0.98
C24 H24C 0.98
C25 N4 1.342(6)
C25 N3 1.365(7)
C25 Si1 1.889(5)
C26 C27 1.362(8)
C26 N4 1.386(6)
C26 H26 0.95
C27 N3 1.386(6)
C27 H27 0.95
C28 C36 1.399(8)
C28 C29 1.406(8)
C28 N3 1.452(7)
C29 C33 1.396(8)
C29 C30 1.516(8)
C30 C32 1.521(7)
C30 C31 1.526(8)
C30 H30 1.0
C31 H31A 0.98
C31 H31B 0.98
C31 H31C 0.98
C32 H32A 0.98
C32 H32B 0.98
C32 H32C 0.98
C33 C34 1.369(8)
C33 H33 0.95
C34 C35 1.402(8)
C34 H34 0.95
C35 C36 1.379(8)
C35 H35 0.95
C36 C37 1.516(8)
C37 C39 1.536(7)
C37 C38 1.546(7)
C37 H37 1.0
C38 H38A 0.98
C38 H38B 0.98
C38 H38C 0.98
C39 H39A 0.98
C39 H39B 0.98
C39 H39C 0.98
C40 C48 1.397(8)
C40 C41 1.408(8)
C40 N4 1.452(7)
C41 C45 1.391(8)
C41 C42 1.525(8)
C42 C44 1.521(7)
C42 C43 1.539(8)
C42 H42 1.0
C43 H43A 0.98
C43 H43B 0.98
C43 H43C 0.98
C44 H44A 0.98
C44 H44B 0.98
C44 H44C 0.98
C45 C46 1.393(8)
C45 H45 0.95
C46 C47 1.389(8)
C46 H46 0.95
C47 C48 1.390(8)
C47 H47 0.95
C48 C49 1.531(8)
C49 C50 1.521(7)
C49 C51 1.544(7)
C49 H49 1.0
C50 H50A 0.98
C50 H50B 0.98
C50 H50C 0.98
C51 H51A 0.98
C51 H51B 0.98
C51 H51C 0.98
C52 O1 1.447(9)
C52 C53 1.482(11)
C52 H52A 0.99
C52 H52B 0.99
C53 C54 1.528(11)
C53 H53A 0.99
C53 H53B 0.99
C54 C55 1.507(11)
C54 H54A 0.99
C54 H54B 0.99
C55 O1 1.406(8)
C55 H55A 0.99
C55 H55B 0.99
N1 Si1 1.591(5)
N2 Si1 1.593(5)
